data_7106700
loop_
_publ_author_name
'Michael Muller'
'Markus Albrecht'
'Christoph Bannwarth'
'Gerhard Raabe'
'Arto Valkonen'
'Kari Rissanen'

_publ_section_title
;
 From attraction to repulsion: anion-p interactions between bromide and
 fluorinated phenyl groups
;
_journal_name_full Chem.Commun.
_journal_page_first 8542
_journal_paper_doi 10.1039/c1cc12667a
_journal_volume 47
_journal_year 2011
_chemical_formula_moiety '2(C13 H16 F3 N2), H2 O, 2(Br)'
_chemical_formula_sum 'C26 H34 Br2 F6 N4 O'
_chemical_formula_weight 692.39
_chemical_name_systematic
;
?
;
_space_group_IT_number 14
_symmetry_cell_setting monoclinic
_symmetry_space_group_name_Hall '-P 2ybc'
_symmetry_space_group_name_H-M 'P 1 21/c 1'
_atom_sites_solution_hydrogens geom
_atom_sites_solution_primary direct
_atom_sites_solution_secondary difmap
_audit_creation_method SHELXL-97
_cell_angle_alpha 90.00
_cell_angle_beta 90.280(3)
_cell_angle_gamma 90.00
_cell_formula_units_Z 2
_cell_length_a 13.4502(5)
_cell_length_b 6.6042(2)
_cell_length_c 15.5119(6)
_cell_measurement_reflns_used 3429
_cell_measurement_temperature 123(2)
_cell_measurement_theta_max 28.283
_cell_measurement_theta_min 0.407
_cell_volume 1377.87(8)
_computing_cell_refinement 'DENZO-SMN (Otwinowski & Minor, 1997)'
_computing_data_collection 'Collect (Bruker, 2008)'
_computing_data_reduction DENZO-SMN
_computing_molecular_graphics
;
ORTEP-3 (Farrugia, 1997); MERCURY (Macrae, <i>et al.</i>, 2008);
POV-RAY (Cason, 2004)
;
_computing_publication_material SHELXL-97
_computing_structure_refinement 'SHELXL-97 (Sheldrick, 2008)'
_computing_structure_solution 'SIR-2004 (Burla, et al., 2005)'
_diffrn_ambient_temperature 123(2)
_diffrn_detector_area_resol_mean 9
_diffrn_measured_fraction_theta_full 0.998
_diffrn_measured_fraction_theta_max 0.998
_diffrn_measurement_device_type 'Bruker-Nonius Kappa CCD with APEXII detector'
_diffrn_measurement_method '\f and \w scans'
_diffrn_radiation_monochromator graphite
_diffrn_radiation_source 'fine-focus sealed tube'
_diffrn_radiation_type MoK\a
_diffrn_radiation_wavelength 0.71073
_diffrn_reflns_av_R_equivalents 0.0403
_diffrn_reflns_av_sigmaI/netI 0.0387
_diffrn_reflns_limit_h_max 16
_diffrn_reflns_limit_h_min -16
_diffrn_reflns_limit_k_max 7
_diffrn_reflns_limit_k_min -7
_diffrn_reflns_limit_l_max 15
_diffrn_reflns_limit_l_min -18
_diffrn_reflns_number 7888
_diffrn_reflns_theta_full 25.25
_diffrn_reflns_theta_max 25.25
_diffrn_reflns_theta_min 3.03
_exptl_absorpt_coefficient_mu 3.010
_exptl_absorpt_correction_T_max 0.8400
_exptl_absorpt_correction_T_min 0.5572
_exptl_absorpt_correction_type multi-scan
_exptl_absorpt_process_details 'Sadabs (Sheldrick, 1996)'
_exptl_crystal_colour colourless
_exptl_crystal_density_diffrn 1.669
_exptl_crystal_density_method 'not measured'
_exptl_crystal_description plate
_exptl_crystal_F_000 700
_exptl_crystal_size_max 0.22
_exptl_crystal_size_mid 0.12
_exptl_crystal_size_min 0.06
_refine_diff_density_max 0.347
_refine_diff_density_min -0.292
_refine_diff_density_rms 0.060
_refine_ls_extinction_method none
_refine_ls_goodness_of_fit_ref 1.039
_refine_ls_hydrogen_treatment mixed
_refine_ls_matrix_type full
_refine_ls_number_parameters 187
_refine_ls_number_reflns 2485
_refine_ls_number_restraints 2
_refine_ls_restrained_S_all 1.039
_refine_ls_R_factor_all 0.0401
_refine_ls_R_factor_gt 0.0292
_refine_ls_shift/su_max 0.000
_refine_ls_shift/su_mean 0.000
_refine_ls_structure_factor_coef Fsqd
_refine_ls_weighting_details 'calc w=1/[\s^2^(Fo^2^)+(0.0157P)^2^+1.2892P] where P=(Fo^2^+2Fc^2^)/3'
_refine_ls_weighting_scheme calc
_refine_ls_wR_factor_gt 0.0611
_refine_ls_wR_factor_ref 0.0655
_reflns_number_gt 2088
_reflns_number_total 2485
_reflns_threshold_expression >2\s(I)
_cod_data_source_file c1cc12667a.txt
_cod_data_source_block 2f
_cod_original_sg_symbol_H-M P21/c
_cod_database_code 7106700

loop_
_symmetry_equiv_pos_as_xyz
'x, y, z'
'-x, y+1/2, -z+1/2'
'-x, -y, -z'
'x, -y-1/2, z-1/2'

loop_
_atom_site_label
_atom_site_type_symbol
_atom_site_fract_x
_atom_site_fract_y
_atom_site_fract_z
_atom_site_U_iso_or_equiv
_atom_site_adp_type
_atom_site_occupancy
_atom_site_symmetry_multiplicity
_atom_site_calc_flag
_atom_site_refinement_flags
_atom_site_disorder_assembly
_atom_site_disorder_group
Br1 Br 0.22671(2) 0.01863(4) 0.454282(17) 0.03161(10) Uani 1 1 d . . .
F9 F 0.40838(10) 0.8572(2) 0.62697(9) 0.0286(3) Uani 1 1 d . . .
F10 F 0.58927(11) 0.8305(2) 0.69499(10) 0.0305(4) Uani 1 1 d . . .
F11 F 0.69167(11) 0.4785(2) 0.69062(10) 0.0332(4) Uani 1 1 d . . .
N1 N 0.21804(14) 0.4999(3) 0.61446(12) 0.0183(4) Uani 1 1 d . . .
N2 N 0.06658(15) 0.4695(3) 0.71385(14) 0.0256(5) Uani 1 1 d . . .
C1 C 0.21730(18) 0.6711(4) 0.67860(16) 0.0254(6) Uani 1 1 d . . .
H1A H 0.2180 0.8026 0.6480 0.031 Uiso 1 1 calc R . .
H1B H 0.2771 0.6637 0.7159 0.031 Uiso 1 1 calc R . .
C2 C 0.12248(19) 0.6539(4) 0.73396(16) 0.0261(6) Uani 1 1 d . . .
H2A H 0.1413 0.6531 0.7957 0.031 Uiso 1 1 calc R . .
H2B H 0.0797 0.7734 0.7235 0.031 Uiso 1 1 calc R . .
C3 C 0.13220(19) 0.2948(4) 0.72518(16) 0.0266(6) Uani 1 1 d . . .
H3A H 0.0940 0.1690 0.7149 0.032 Uiso 1 1 calc R . .
H3B H 0.1571 0.2918 0.7853 0.032 Uiso 1 1 calc R . .
C4 C 0.22132(18) 0.3022(4) 0.66299(15) 0.0220(5) Uani 1 1 d . . .
H4A H 0.2844 0.2915 0.6959 0.026 Uiso 1 1 calc R . .
H4B H 0.2178 0.1874 0.6220 0.026 Uiso 1 1 calc R . .
C5 C 0.12272(18) 0.5071(4) 0.56218(16) 0.0248(6) Uani 1 1 d . . .
H5A H 0.1228 0.3980 0.5184 0.030 Uiso 1 1 calc R . .
H5B H 0.1173 0.6387 0.5320 0.030 Uiso 1 1 calc R . .
C6 C 0.03388(19) 0.4794(5) 0.62354(17) 0.0333(7) Uani 1 1 d . . .
H6A H -0.0128 0.5940 0.6162 0.040 Uiso 1 1 calc R . .
H6B H -0.0019 0.3532 0.6085 0.040 Uiso 1 1 calc R . .
C7 C 0.30380(18) 0.5197(4) 0.55127(15) 0.0214(5) Uani 1 1 d . . .
H7A H 0.2976 0.4116 0.5074 0.026 Uiso 1 1 calc R . .
H7B H 0.2978 0.6513 0.5211 0.026 Uiso 1 1 calc R . .
C8 C 0.40563(17) 0.5066(3) 0.59179(15) 0.0196(5) Uani 1 1 d . . .
C9 C 0.45343(18) 0.6741(4) 0.62606(16) 0.0213(5) Uani 1 1 d . . .
C10 C 0.54780(18) 0.6639(4) 0.66025(16) 0.0238(5) Uani 1 1 d . . .
C11 C 0.59803(18) 0.4834(4) 0.65807(16) 0.0251(6) Uani 1 1 d . . .
C12 C 0.55538(19) 0.3125(4) 0.62334(16) 0.0269(6) Uani 1 1 d . . .
H12 H 0.5908 0.1881 0.6219 0.032 Uiso 1 1 calc R . .
C13 C 0.45951(19) 0.3255(4) 0.59046(16) 0.0240(5) Uani 1 1 d . . .
H13 H 0.4296 0.2081 0.5663 0.029 Uiso 1 1 calc R . .
O1 O 0.0248(4) -0.0271(9) 0.5671(3) 0.0595(14) Uani 0.50 1 d PD A -1
H1O H -0.037(2) -0.019(13) 0.557(6) 0.089 Uiso 0.50 1 d PD B -1
H1P H 0.044(6) -0.012(14) 0.516(2) 0.089 Uiso 0.50 1 d PD C -1

loop_
_atom_site_aniso_label
_atom_site_aniso_U_11
_atom_site_aniso_U_22
_atom_site_aniso_U_33
_atom_site_aniso_U_23
_atom_site_aniso_U_13
_atom_site_aniso_U_12
Br1 0.03512(17) 0.03029(16) 0.02939(15) -0.00524(12) -0.00297(11) 0.00497(13)
F9 0.0241(8) 0.0200(7) 0.0417(9) -0.0008(7) -0.0016(7) 0.0020(6)
F10 0.0276(8) 0.0288(8) 0.0352(8) 0.0000(7) -0.0027(6) -0.0059(7)
F11 0.0210(7) 0.0418(9) 0.0366(9) 0.0074(7) -0.0044(6) 0.0018(7)
N1 0.0161(9) 0.0226(11) 0.0163(9) 0.0009(8) -0.0002(8) -0.0004(9)
N2 0.0181(10) 0.0335(12) 0.0252(11) 0.0000(9) 0.0015(8) -0.0010(9)
C1 0.0247(14) 0.0249(13) 0.0268(13) -0.0070(11) 0.0009(11) -0.0006(11)
C2 0.0254(14) 0.0269(14) 0.0258(13) -0.0021(11) 0.0040(11) 0.0027(11)
C3 0.0264(14) 0.0262(14) 0.0271(14) 0.0025(11) 0.0048(11) -0.0053(11)
C4 0.0210(13) 0.0230(13) 0.0219(12) 0.0036(10) -0.0001(10) 0.0002(10)
C5 0.0197(12) 0.0328(15) 0.0218(12) 0.0017(11) -0.0044(10) 0.0014(11)
C6 0.0188(13) 0.0529(19) 0.0282(14) -0.0005(13) -0.0014(11) -0.0019(13)
C7 0.0222(12) 0.0249(13) 0.0173(11) 0.0002(10) 0.0041(9) -0.0005(10)
C8 0.0192(12) 0.0213(13) 0.0183(11) 0.0018(10) 0.0062(9) -0.0004(10)
C9 0.0173(12) 0.0199(13) 0.0269(13) 0.0030(10) 0.0050(10) 0.0031(10)
C10 0.0238(14) 0.0240(13) 0.0237(13) 0.0012(11) 0.0028(10) -0.0050(11)
C11 0.0190(12) 0.0334(15) 0.0228(12) 0.0090(11) 0.0009(10) 0.0028(11)
C12 0.0266(14) 0.0237(14) 0.0303(14) 0.0066(11) 0.0090(11) 0.0061(11)
C13 0.0268(14) 0.0205(13) 0.0249(13) -0.0003(10) 0.0072(11) -0.0013(11)
O1 0.042(3) 0.090(4) 0.046(3) 0.006(3) 0.002(2) 0.012(3)

loop_
_atom_type_symbol
_atom_type_description
_atom_type_scat_dispersion_real
_atom_type_scat_dispersion_imag
_atom_type_scat_source
C C 0.0033 0.0016 'International Tables Vol C Tables 4.2.6.8 and 6.1.1.4'
H H 0.0000 0.0000 'International Tables Vol C Tables 4.2.6.8 and 6.1.1.4'
N N 0.0061 0.0033 'International Tables Vol C Tables 4.2.6.8 and 6.1.1.4'
O O 0.0106 0.0060 'International Tables Vol C Tables 4.2.6.8 and 6.1.1.4'
F F 0.0171 0.0103 'International Tables Vol C Tables 4.2.6.8 and 6.1.1.4'
Br Br -0.2901 2.4595 'International Tables Vol C Tables 4.2.6.8 and 6.1.1.4'

loop_
_geom_angle_atom_site_label_1
_geom_angle_atom_site_label_2
_geom_angle_atom_site_label_3
_geom_angle
_geom_angle_site_symmetry_1
_geom_angle_site_symmetry_3
_geom_angle_publ_flag
C1 N1 C4 108.70(18) . . ?
C1 N1 C5 108.79(18) . . ?
C4 N1 C5 108.47(18) . . ?
C1 N1 C7 111.62(18) . . ?
C4 N1 C7 112.02(17) . . ?
C5 N1 C7 107.14(17) . . ?
C3 N2 C2 108.75(19) . . ?
C3 N2 C6 109.1(2) . . ?
C2 N2 C6 108.5(2) . . ?
N1 C1 C2 108.66(19) . . ?
N1 C1 H1A 110.0 . . ?
C2 C1 H1A 110.0 . . ?
N1 C1 H1B 110.0 . . ?
C2 C1 H1B 110.0 . . ?
H1A C1 H1B 108.3 . . ?
N2 C2 C1 111.5(2) . . ?
N2 C2 H2A 109.3 . . ?
C1 C2 H2A 109.3 . . ?
N2 C2 H2B 109.3 . . ?
C1 C2 H2B 109.3 . . ?
H2A C2 H2B 108.0 . . ?
N2 C3 C4 111.7(2) . . ?
N2 C3 H3A 109.3 . . ?
C4 C3 H3A 109.3 . . ?
N2 C3 H3B 109.3 . . ?
C4 C3 H3B 109.3 . . ?
H3A C3 H3B 107.9 . . ?
N1 C4 C3 108.56(19) . . ?
N1 C4 H4A 110.0 . . ?
C3 C4 H4A 110.0 . . ?
N1 C4 H4B 110.0 . . ?
C3 C4 H4B 110.0 . . ?
H4A C4 H4B 108.4 . . ?
N1 C5 C6 108.81(19) . . ?
N1 C5 H5A 109.9 . . ?
C6 C5 H5A 109.9 . . ?
N1 C5 H5B 109.9 . . ?
C6 C5 H5B 109.9 . . ?
H5A C5 H5B 108.3 . . ?
N2 C6 C5 111.4(2) . . ?
N2 C6 H6A 109.3 . . ?
C5 C6 H6A 109.3 . . ?
N2 C6 H6B 109.3 . . ?
C5 C6 H6B 109.3 . . ?
H6A C6 H6B 108.0 . . ?
C8 C7 N1 114.62(19) . . ?
C8 C7 H7A 108.6 . . ?
N1 C7 H7A 108.6 . . ?
C8 C7 H7B 108.6 . . ?
N1 C7 H7B 108.6 . . ?
H7A C7 H7B 107.6 . . ?
C9 C8 C13 116.7(2) . . ?
C9 C8 C7 122.3(2) . . ?
C13 C8 C7 120.9(2) . . ?
F9 C9 C10 116.9(2) . . ?
F9 C9 C8 120.8(2) . . ?
C10 C9 C8 122.4(2) . . ?
F10 C10 C11 121.2(2) . . ?
F10 C10 C9 119.7(2) . . ?
C11 C10 C9 119.1(2) . . ?
F11 C11 C10 118.0(2) . . ?
F11 C11 C12 120.8(2) . . ?
C10 C11 C12 121.3(2) . . ?
C11 C12 C13 118.6(2) . . ?
C11 C12 H12 120.7 . . ?
C13 C12 H12 120.7 . . ?
C12 C13 C8 121.9(2) . . ?
C12 C13 H13 119.0 . . ?
C8 C13 H13 119.0 . . ?
H1O O1 H1P 97(8) . . ?

loop_
_geom_bond_atom_site_label_1
_geom_bond_atom_site_label_2
_geom_bond_distance
_geom_bond_site_symmetry_2
_geom_bond_publ_flag
F9 C9 1.353(3) . ?
F10 C10 1.345(3) . ?
F11 C11 1.355(3) . ?
N1 C1 1.506(3) . ?
N1 C4 1.508(3) . ?
N1 C5 1.514(3) . ?
N1 C7 1.523(3) . ?
N2 C3 1.462(3) . ?
N2 C2 1.464(3) . ?
N2 C6 1.468(3) . ?
C1 C2 1.545(3) . ?
C1 H1A 0.9900 . ?
C1 H1B 0.9900 . ?
C2 H2A 0.9900 . ?
C2 H2B 0.9900 . ?
C3 C4 1.543(3) . ?
C3 H3A 0.9900 . ?
C3 H3B 0.9900 . ?
C4 H4A 0.9900 . ?
C4 H4B 0.9900 . ?
C5 C6 1.542(4) . ?
C5 H5A 0.9900 . ?
C5 H5B 0.9900 . ?
C6 H6A 0.9900 . ?
C6 H6B 0.9900 . ?
C7 C8 1.507(3) . ?
C7 H7A 0.9900 . ?
C7 H7B 0.9900 . ?
C8 C9 1.384(3) . ?
C8 C13 1.398(3) . ?
C9 C10 1.375(3) . ?
C10 C11 1.371(3) . ?
C11 C12 1.375(4) . ?
C12 C13 1.387(4) . ?
C12 H12 0.9500 . ?
C13 H13 0.9500 . ?
O1 H1O 0.84(2) . ?
O1 H1P 0.84(2) . ?

loop_
_geom_hbond_atom_site_label_D
_geom_hbond_atom_site_label_H
_geom_hbond_atom_site_label_A
_geom_hbond_distance_DH
_geom_hbond_distance_HA
_geom_hbond_distance_DA
_geom_hbond_angle_DHA
_geom_hbond_site_symmetry_A
O1 H1P Br1 0.84(2) 2.65(7) 3.252(5) 130(7) .
O1 H1O Br1 0.84(2) 2.56(2) 3.398(5) 172(9) 3_556

loop_
_geom_torsion_atom_site_label_1
_geom_torsion_atom_site_label_2
_geom_torsion_atom_site_label_3
_geom_torsion_atom_site_label_4
_geom_torsion
_geom_torsion_site_symmetry_1
_geom_torsion_site_symmetry_2
_geom_torsion_site_symmetry_3
_geom_torsion_site_symmetry_4
_geom_torsion_publ_flag
C4 N1 C1 C2 -62.0(2) . . . . ?
C5 N1 C1 C2 56.0(2) . . . . ?
C7 N1 C1 C2 173.97(19) . . . . ?
C3 N2 C2 C1 56.0(3) . . . . ?
C6 N2 C2 C1 -62.6(3) . . . . ?
N1 C1 C2 N2 5.2(3) . . . . ?
C2 N2 C3 C4 -62.1(3) . . . . ?
C6 N2 C3 C4 56.1(3) . . . . ?
C1 N1 C4 C3 56.2(2) . . . . ?
C5 N1 C4 C3 -61.9(2) . . . . ?
C7 N1 C4 C3 -179.96(19) . . . . ?
N2 C3 C4 N1 5.1(3) . . . . ?
C1 N1 C5 C6 -61.3(2) . . . . ?
C4 N1 C5 C6 56.8(2) . . . . ?
C7 N1 C5 C6 177.9(2) . . . . ?
C3 N2 C6 C5 -61.4(3) . . . . ?
C2 N2 C6 C5 56.9(3) . . . . ?
N1 C5 C6 N2 4.1(3) . . . . ?
C1 N1 C7 C8 63.5(2) . . . . ?
C4 N1 C7 C8 -58.6(2) . . . . ?
C5 N1 C7 C8 -177.48(19) . . . . ?
N1 C7 C8 C9 -86.3(3) . . . . ?
N1 C7 C8 C13 98.6(3) . . . . ?
C13 C8 C9 F9 177.5(2) . . . . ?
C7 C8 C9 F9 2.2(3) . . . . ?
C13 C8 C9 C10 -2.3(4) . . . . ?
C7 C8 C9 C10 -177.6(2) . . . . ?
F9 C9 C10 F10 2.2(3) . . . . ?
C8 C9 C10 F10 -178.0(2) . . . . ?
F9 C9 C10 C11 -177.7(2) . . . . ?
C8 C9 C10 C11 2.1(4) . . . . ?
F10 C10 C11 F11 -1.2(4) . . . . ?
C9 C10 C11 F11 178.7(2) . . . . ?
F10 C10 C11 C12 179.4(2) . . . . ?
C9 C10 C11 C12 -0.8(4) . . . . ?
F11 C11 C12 C13 -179.7(2) . . . . ?
C10 C11 C12 C13 -0.2(4) . . . . ?
C11 C12 C13 C8 0.0(4) . . . . ?
C9 C8 C13 C12 1.3(4) . . . . ?
C7 C8 C13 C12 176.6(2) . . . . ?
